data_1572989
loop_
_publ_author_name
'Manna, Fabio'
'Oggianu, Mariangela'
'Auban-Senzier, Pascale'
'Novitchi, Ghenadie'
'Canadell, Enric'
'Mercuri, Maria Laura'
'Avarvari, Narcis'

_publ_section_title
;
 A highly conducting tetrathiafulvalene-tetracarboxylate based
 dysprosium(iii) 2D metal-organic framework with single molecule magnet
 behaviour.
;
_journal_issue 46
_journal_name_full 'Chemical science'
_journal_page_first 19247
_journal_page_last 19263
_journal_paper_doi 10.1039/d4sc05763e
_journal_volume 15
_journal_year 2024
_chemical_formula_moiety '5(C10 O8 S4), 6 Dy, 43(H2 O)'
_chemical_formula_sum 'C50 H86 Dy6 O83 S20'
_chemical_formula_weight 3631.38
_space_group_IT_number 2
_space_group_name_Hall '-P 1'
_space_group_name_H-M_alt 'P -1'
_symmetry_cell_setting triclinic
_symmetry_Int_Tables_number 2
_symmetry_space_group_name_Hall '-P 1'
_symmetry_space_group_name_H-M 'P -1'
_atom_sites_solution_hydrogens difmap
_atom_sites_solution_primary dual
_atom_sites_solution_secondary difmap
_audit_creation_date 2023-03-17T11:30:26-00:00
_audit_creation_method 'WinGX routine CIF_UPDATE'
_audit_update_record
;
2024-03-19 deposited with the CCDC.	2024-10-30 downloaded from the CCDC.
;
_cell_angle_alpha 115.689(3)
_cell_angle_beta 99.245(3)
_cell_angle_gamma 102.148(3)
_cell_formula_units_Z 1
_cell_length_a 12.2439(10)
_cell_length_b 15.9738(14)
_cell_length_c 16.1746(14)
_cell_measurement_reflns_used 9922
_cell_measurement_temperature 100(2)
_cell_measurement_theta_max 25.77
_cell_measurement_theta_min 2.28
_cell_volume 2670.6(4)
_computing_cell_refinement 'SAINT v8.37A (Bruker, 2015)'
_computing_data_collection 'SAINT v8.37A (Bruker, 2015)'
_computing_data_reduction 'SAINT v8.37A (Bruker, 2015)'
_computing_molecular_graphics 'DIAMOND 3.2k (Crystal Impact GbR, 2014)'
_computing_structure_refinement 'SHELXL-2019/2 (Sheldrick, 2019)'
_computing_structure_solution 'SHELXT 2014/5 (Sheldrick, 2014)'
_diffrn_ambient_temperature 100(2)
_diffrn_measured_fraction_theta_full 0.999
_diffrn_measured_fraction_theta_max 0.996
_diffrn_measurement_device_type 'Bruker APEX-II CCD'
_diffrn_measurement_method '\f and \w scans'
_diffrn_radiation_type MoK\a
_diffrn_radiation_wavelength 0.71073
_diffrn_reflns_av_R_equivalents 0.0747
_diffrn_reflns_av_unetI/netI 0.0392
_diffrn_reflns_Laue_measured_fraction_full 0.999
_diffrn_reflns_Laue_measured_fraction_max 0.996
_diffrn_reflns_limit_h_max 14
_diffrn_reflns_limit_h_min -14
_diffrn_reflns_limit_k_max 19
_diffrn_reflns_limit_k_min -19
_diffrn_reflns_limit_l_max 19
_diffrn_reflns_limit_l_min -19
_diffrn_reflns_number 89090
_diffrn_reflns_point_group_measured_fraction_full 0.999
_diffrn_reflns_point_group_measured_fraction_max 0.996
_diffrn_reflns_theta_full 25.242
_diffrn_reflns_theta_max 25.813
_diffrn_reflns_theta_min 1.925
_exptl_absorpt_coefficient_mu 4.657
_exptl_absorpt_correction_T_max 0.7453
_exptl_absorpt_correction_T_min 0.5716
_exptl_absorpt_correction_type multi-scan
_exptl_absorpt_process_details
;
 'SADABS 2016/2: Krause, L., Herbst-Irmer, R., Sheldrick G.M. & Stalke D.,
 J. Appl. Cryst. 48 (2015) 3-10'
;
_exptl_crystal_colour black
_exptl_crystal_density_diffrn 2.258
_exptl_crystal_description prism
_exptl_crystal_F_000 1766
_exptl_crystal_size_max 0.21
_exptl_crystal_size_mid 0.05
_exptl_crystal_size_min 0.01
_refine_diff_density_max 1.166
_refine_diff_density_min -1.155
_refine_diff_density_rms 0.144
_refine_ls_extinction_method none
_refine_ls_goodness_of_fit_ref 1.059
_refine_ls_hydrogen_treatment constr
_refine_ls_matrix_type full
_refine_ls_number_parameters 669
_refine_ls_number_reflns 10221
_refine_ls_number_restraints 0
_refine_ls_restrained_S_all 1.059
_refine_ls_R_factor_all 0.0423
_refine_ls_R_factor_gt 0.0325
_refine_ls_shift/su_max 0.002
_refine_ls_shift/su_mean 0
_refine_ls_structure_factor_coef Fsqd
_refine_ls_weighting_details 'w=1/[\s^2^(Fo^2^)+(0.0234P)^2^+12.1550P] where P=(Fo^2^+2Fc^2^)/3'
_refine_ls_weighting_scheme calc
_refine_ls_wR_factor_gt 0.0684
_refine_ls_wR_factor_ref 0.0716
_reflns_Friedel_coverage 0
_reflns_number_gt 8701
_reflns_number_total 10221
_reflns_threshold_expression 'I > 2\s(I)'
_cod_data_source_file d4sc05763e2.cif
_cod_data_source_block platon_sq
_cod_depositor_comments 'Adding full bibliography for 1572989.cif.'
_cod_database_code 1572989
_shelx_shelxl_version_number 2019/3

loop_
_symmetry_equiv_pos_as_xyz
'x, y, z'
'-x, -y, -z'

loop_
_atom_site_label
_atom_site_type_symbol
_atom_site_fract_x
_atom_site_fract_y
_atom_site_fract_z
_atom_site_U_iso_or_equiv
_atom_site_adp_type
_atom_site_occupancy
_atom_site_site_symmetry_order
_atom_site_calc_flag
_atom_site_refinement_flags_posn
_atom_site_refinement_flags_adp
_atom_site_refinement_flags_occupancy
_atom_site_disorder_assembly
_atom_site_disorder_group
C1 C 0.5691(4) 0.1560(4) 0.5474(4) 0.0131(11) Uani 1 1 d . . . . .
C2 C 0.5898(4) 0.1095(4) 0.5968(4) 0.0152(11) Uani 1 1 d . . . . .
C3 C 0.5131(4) 0.2735(4) 0.4900(3) 0.0104(10) Uani 1 1 d . . . . .
C4 C 0.6026(4) 0.2512(4) 0.4551(3) 0.0131(11) Uani 1 1 d . . . . .
C5 C 0.5902(4) 0.0310(4) 0.7083(3) 0.0132(11) Uani 1 1 d . . . . .
C6 C 0.6795(4) 0.0155(4) 0.6717(3) 0.0136(11) Uani 1 1 d . . . . .
C7 C 0.4459(4) 0.3377(4) 0.4795(3) 0.0124(11) Uani 1 1 d . . . . .
C8 C 0.6667(4) 0.2869(4) 0.3995(3) 0.0131(11) Uani 1 1 d . . . . .
C9 C 0.5391(4) -0.0035(4) 0.7708(4) 0.0175(12) Uani 1 1 d . . . . .
C10 C 0.7686(4) -0.0324(4) 0.6883(4) 0.0161(11) Uani 1 1 d . . . . .
C11 C 0.7942(4) 0.3207(4) 0.7797(4) 0.0158(11) Uani 1 1 d . . . . .
C12 C 0.8135(4) 0.2757(4) 0.8309(4) 0.0166(11) Uani 1 1 d . . . . .
C13 C 0.7223(4) 0.4283(4) 0.7167(4) 0.0157(11) Uani 1 1 d . . . . .
C14 C 0.8057(4) 0.4033(4) 0.6739(3) 0.0117(11) Uani 1 1 d . . . . .
C15 C 0.7988(4) 0.1978(4) 0.9403(4) 0.0150(11) Uani 1 1 d . . . . .
C16 C 0.8841(4) 0.1735(4) 0.9017(3) 0.0133(11) Uani 1 1 d . . . . .
C17 C 0.6462(5) 0.4874(4) 0.7088(4) 0.0249(13) Uani 1 1 d . . . . .
C18 C 0.8542(4) 0.4316(4) 0.6064(4) 0.0145(11) Uani 1 1 d . . . . .
C19 C 0.7521(4) 0.1728(4) 1.0103(4) 0.0177(12) Uani 1 1 d . . . . .
C20 C 0.9620(5) 0.1207(4) 0.9234(4) 0.0182(12) Uani 1 1 d . . . . .
C21 C 0.9900(6) 0.4863(4) 0.0336(4) 0.0303(15) Uani 1 1 d . . . . .
C22 C 0.9098(5) 0.4557(4) 0.1581(4) 0.0258(14) Uani 1 1 d . . . . .
C23 C 0.9875(5) 0.4056(4) 0.1397(4) 0.0222(13) Uani 1 1 d . . . . .
C24 C 0.8383(6) 0.4729(5) 0.2278(5) 0.0390(17) Uani 1 1 d . . . . .
C25 C 1.0260(5) 0.3408(4) 0.1774(4) 0.0171(12) Uani 1 1 d . . . . .
Dy1 Dy 0.67540(2) 0.52509(2) 0.51670(2) 0.01202(6) Uani 1 1 d . . . . .
Dy2 Dy 0.74441(2) -0.06037(2) 0.88671(2) 0.01409(7) Uani 1 1 d . . . . .
Dy3 Dy 0.78520(2) 0.26800(2) 0.23995(2) 0.01842(7) Uani 1 1 d . . . . .
O1 O 0.4844(3) 0.4013(2) 0.4545(2) 0.0132(8) Uani 1 1 d . . . . .
O2 O 0.3507(3) 0.3289(3) 0.4983(3) 0.0175(8) Uani 1 1 d . . . . .
O3 O 0.6901(3) 0.3736(3) 0.4162(3) 0.0150(8) Uani 1 1 d . . . . .
O4 O 0.6997(3) 0.2238(3) 0.3382(2) 0.0174(8) Uani 1 1 d . . . . .
O5 O 0.5837(3) -0.0538(4) 0.7986(3) 0.0334(11) Uani 1 1 d . . . . .
O6 O 0.4506(3) 0.0175(3) 0.7887(3) 0.0231(9) Uani 1 1 d . . . . .
O7 O 0.7868(3) -0.0461(3) 0.7599(3) 0.0192(8) Uani 1 1 d . . . . .
O8 O 0.8263(3) -0.0524(3) 0.6295(3) 0.0245(9) Uani 1 1 d . . . . .
O9 O 0.6293(3) 0.5013(3) 0.6378(3) 0.0217(9) Uani 1 1 d . . . . .
O10 O 0.5955(5) 0.5142(5) 0.7708(4) 0.0616(18) Uani 1 1 d . . . . .
O11 O 0.8408(3) 0.5050(3) 0.6011(3) 0.0175(8) Uani 1 1 d . . . . .
O12 O 0.9095(3) 0.3789(3) 0.5614(3) 0.0202(8) Uani 1 1 d . . . . .
O13 O 0.7196(4) 0.0851(3) 0.9907(3) 0.0300(10) Uani 1 1 d . . . . .
O14 O 0.7436(3) 0.2417(3) 1.0818(3) 0.0248(9) Uani 1 1 d . . . . .
O15 O 0.9264(3) 0.0647(3) 0.9560(3) 0.0180(8) Uani 1 1 d . . . . .
O16 O 1.0599(3) 0.1385(3) 0.9099(3) 0.0287(10) Uani 1 1 d . . . . .
O17 O 0.8371(3) 0.4289(3) 0.2760(3) 0.0274(10) Uani 1 1 d . . . . .
O18 O 0.7880(6) 0.5340(5) 0.2361(6) 0.089(2) Uani 1 1 d . . . . .
O19 O 0.9628(3) 0.2998(3) 0.2101(3) 0.0241(9) Uani 1 1 d . . . . .
O20 O 1.1225(3) 0.3311(3) 0.1681(3) 0.0235(9) Uani 1 1 d . . . . .
O21 O 0.8316(3) 0.5712(3) 0.4599(3) 0.0210(9) Uani 1 1 d . . . . .
H21A H 0.823578 0.616981 0.4445 0.031 Uiso 1 1 d R U . . .
H21B H 0.828259 0.521459 0.404879 0.031 Uiso 1 1 d R U . . .
O22 O 0.5986(4) 0.4829(3) 0.3486(3) 0.0272(10) Uani 1 1 d . . . . .
H22A H 0.637937 0.528649 0.336874 0.041 Uiso 1 1 d R U . . .
H22B H 0.52535 0.485032 0.336564 0.041 Uiso 1 1 d R U . . .
O23 O 0.7776(3) 0.6756(3) 0.6609(3) 0.0214(9) Uani 1 1 d . . . . .
H23A H 0.802105 0.663377 0.707586 0.032 Uiso 1 1 d R U . . .
H23B H 0.729306 0.708768 0.680704 0.032 Uiso 1 1 d R U . . .
O24 O 0.5877(3) -0.1084(3) 0.9430(3) 0.0286(10) Uani 1 1 d . . . . .
H24A H 0.521416 -0.125303 0.900962 0.043 Uiso 1 1 d R U . . .
H24B H 0.586397 -0.057849 0.994053 0.043 Uiso 1 1 d R U . . .
O25 O 0.8172(3) -0.0354(3) 1.0456(3) 0.0224(9) Uani 1 1 d . . . . .
H25A H 0.861499 0.026818 1.085346 0.034 Uiso 1 1 d R U . . .
H25B H 0.866846 -0.069194 1.046243 0.034 Uiso 1 1 d R U . . .
O26 O 0.6471(3) -0.2300(3) 0.7773(3) 0.0278(10) Uani 1 1 d . . . . .
H26A H 0.573024 -0.238973 0.755641 0.042 Uiso 1 1 d R U . . .
H26B H 0.648222 -0.263515 0.807952 0.042 Uiso 1 1 d R U . . .
O27 O 0.8873(3) -0.1402(3) 0.8788(3) 0.0196(8) Uani 1 1 d . . . . .
H27A H 0.948313 -0.103152 0.929286 0.029 Uiso 1 1 d R U . . .
H27B H 0.914844 -0.145505 0.830302 0.029 Uiso 1 1 d R U . . .
O28 O 0.6017(3) 0.3039(3) 0.2156(3) 0.0268(10) Uani 1 1 d . . . . .
H28A H 0.585854 0.309164 0.162033 0.04 Uiso 1 1 d R U . . .
H28B H 0.60794 0.3636 0.261966 0.04 Uiso 1 1 d R U . . .
O29 O 0.6310(3) 0.1083(3) 0.1401(3) 0.0213(9) Uani 1 1 d . . . . .
H29A H 0.625301 0.072497 0.170711 0.032 Uiso 1 1 d R U . . .
H29B H 0.650086 0.070649 0.087646 0.032 Uiso 1 1 d R U . . .
O30 O 0.8634(3) 0.1386(3) 0.2277(3) 0.0235(9) Uani 1 1 d . . . . .
H30A H 0.828951 0.105364 0.255005 0.035 Uiso 1 1 d R U . . .
H30B H 0.93913 0.163069 0.262893 0.035 Uiso 1 1 d R U . . .
O31 O 0.9326(3) 0.3585(3) 0.3908(3) 0.0276(10) Uani 1 1 d . . . . .
H31A H 1.001202 0.362852 0.381296 0.041 Uiso 1 1 d R U . . .
H31B H 0.927571 0.325053 0.421455 0.041 Uiso 1 1 d R U . . .
O32 O 0.7830(5) 0.0268(5) 0.3044(5) 0.0674(18) Uani 1 1 d G . . . .
H32A H 0.80833 0.003527 0.340588 0.101 Uiso 1 1 d G U . . .
H32B H 0.767319 -0.016503 0.244542 0.101 Uiso 1 1 d G U . . .
O33 O 0.4212(5) 0.1791(4) -0.0696(4) 0.0541(14) Uani 1 1 d G . . . .
H33A H 0.468085 0.225716 -0.014589 0.081 Uiso 1 1 d G U . . .
H33B H 0.464835 0.145609 -0.096777 0.081 Uiso 1 1 d G U . . .
O34 O 0.9268(3) 0.8153(3) 0.6530(4) 0.0331(11) Uani 1 1 d G . . . .
H34A H 0.871608 0.766703 0.646585 0.05 Uiso 1 1 d G U . . .
H34B H 0.893049 0.858782 0.655587 0.05 Uiso 1 1 d G U . . .
S1 S 0.45872(11) 0.21102(10) 0.54832(9) 0.0155(3) Uani 1 1 d . . . . .
S2 S 0.64944(11) 0.16145(9) 0.46801(9) 0.0154(3) Uani 1 1 d . . . . .
S3 S 0.50751(11) 0.09297(10) 0.67073(9) 0.0160(3) Uani 1 1 d . . . . .
S4 S 0.70095(11) 0.05469(10) 0.58821(9) 0.0161(3) Uani 1 1 d . . . . .
S5 S 0.69026(12) 0.38187(10) 0.79244(9) 0.0184(3) Uani 1 1 d . . . . .
S6 S 0.86955(11) 0.32573(10) 0.69836(9) 0.0157(3) Uani 1 1 d . . . . .
S7 S 0.73554(12) 0.27344(10) 0.91210(9) 0.0174(3) Uani 1 1 d . . . . .
S8 S 0.92391(11) 0.22103(10) 0.82793(9) 0.0161(3) Uani 1 1 d . . . . .
S9 S 0.89190(15) 0.52043(12) 0.09667(12) 0.0358(4) Uani 1 1 d . . . . .
S10 S 1.06226(14) 0.41540(11) 0.06082(10) 0.0267(3) Uani 1 1 d . . . . .

loop_
_atom_site_aniso_label
_atom_site_aniso_U_11
_atom_site_aniso_U_22
_atom_site_aniso_U_33
_atom_site_aniso_U_23
_atom_site_aniso_U_13
_atom_site_aniso_U_12
C1 0.012(2) 0.007(2) 0.014(3) 0.003(2) 0.000(2) -0.001(2)
C2 0.020(3) 0.008(3) 0.013(3) 0.004(2) -0.001(2) 0.004(2)
C3 0.011(2) 0.010(3) 0.007(2) 0.004(2) -0.0007(19) 0.0014(19)
C4 0.016(3) 0.010(3) 0.010(2) 0.004(2) -0.002(2) 0.004(2)
C5 0.016(3) 0.010(3) 0.011(2) 0.005(2) -0.001(2) 0.003(2)
C6 0.017(3) 0.009(3) 0.010(2) 0.004(2) 0.001(2) 0.000(2)
C7 0.015(3) 0.008(3) 0.009(2) 0.002(2) 0.0003(19) 0.000(2)
C8 0.013(2) 0.016(3) 0.008(2) 0.005(2) -0.0010(19) 0.004(2)
C9 0.015(3) 0.022(3) 0.016(3) 0.012(2) 0.000(2) 0.004(2)
C10 0.018(3) 0.014(3) 0.018(3) 0.010(2) 0.004(2) 0.004(2)
C11 0.018(3) 0.015(3) 0.012(3) 0.007(2) -0.002(2) 0.003(2)
C12 0.013(3) 0.016(3) 0.017(3) 0.007(2) 0.001(2) 0.004(2)
C13 0.019(3) 0.016(3) 0.010(2) 0.007(2) -0.001(2) 0.003(2)
C14 0.012(2) 0.014(3) 0.007(2) 0.006(2) -0.0048(19) 0.002(2)
C15 0.018(3) 0.011(3) 0.010(2) 0.002(2) -0.002(2) 0.004(2)
C16 0.020(3) 0.008(3) 0.009(2) 0.005(2) -0.001(2) 0.001(2)
C17 0.031(3) 0.028(3) 0.026(3) 0.017(3) 0.013(3) 0.016(3)
C18 0.013(3) 0.017(3) 0.012(3) 0.007(2) -0.001(2) 0.004(2)
C19 0.014(3) 0.019(3) 0.020(3) 0.011(2) 0.003(2) 0.004(2)
C20 0.018(3) 0.015(3) 0.016(3) 0.006(2) -0.001(2) 0.004(2)
C21 0.037(3) 0.016(3) 0.027(3) 0.016(3) -0.013(3) -0.007(3)
C22 0.024(3) 0.019(3) 0.028(3) 0.014(3) -0.009(2) 0.002(2)
C23 0.027(3) 0.010(3) 0.017(3) 0.006(2) -0.007(2) -0.006(2)
C24 0.035(4) 0.031(4) 0.051(4) 0.019(4) 0.004(3) 0.020(3)
C25 0.022(3) 0.011(3) 0.015(3) 0.006(2) 0.000(2) 0.004(2)
Dy1 0.01146(12) 0.01235(13) 0.01455(12) 0.00816(10) 0.00346(9) 0.00463(9)
Dy2 0.01432(12) 0.01560(14) 0.01397(12) 0.00861(10) 0.00302(9) 0.00535(10)
Dy3 0.01597(13) 0.02275(15) 0.01595(13) 0.00874(11) 0.00493(10) 0.00611(11)
O1 0.0093(17) 0.0132(19) 0.0176(19) 0.0091(16) 0.0007(14) 0.0028(14)
O2 0.0127(19) 0.020(2) 0.024(2) 0.0144(17) 0.0062(15) 0.0052(15)
O3 0.0124(18) 0.015(2) 0.0210(19) 0.0102(16) 0.0065(15) 0.0061(15)
O4 0.0186(19) 0.021(2) 0.0148(19) 0.0087(16) 0.0045(15) 0.0093(16)
O5 0.020(2) 0.062(3) 0.049(3) 0.049(3) 0.0154(19) 0.019(2)
O6 0.020(2) 0.031(2) 0.026(2) 0.0166(19) 0.0119(17) 0.0136(18)
O7 0.024(2) 0.025(2) 0.020(2) 0.0170(18) 0.0076(16) 0.0152(17)
O8 0.029(2) 0.035(3) 0.021(2) 0.0180(19) 0.0132(17) 0.0197(19)
O9 0.0169(19) 0.031(2) 0.028(2) 0.0229(19) 0.0064(16) 0.0097(17)
O10 0.100(5) 0.100(5) 0.067(4) 0.071(4) 0.069(4) 0.086(4)
O11 0.0146(18) 0.019(2) 0.0183(19) 0.0107(17) 0.0009(15) 0.0043(15)
O12 0.022(2) 0.025(2) 0.022(2) 0.0144(18) 0.0097(16) 0.0132(17)
O13 0.049(3) 0.020(2) 0.034(2) 0.016(2) 0.028(2) 0.018(2)
O14 0.033(2) 0.017(2) 0.020(2) 0.0058(18) 0.0117(17) 0.0034(17)
O15 0.0159(19) 0.017(2) 0.022(2) 0.0144(17) -0.0014(15) 0.0017(15)
O16 0.025(2) 0.040(3) 0.043(3) 0.035(2) 0.0148(19) 0.0159(19)
O17 0.027(2) 0.021(2) 0.029(2) 0.0079(19) 0.0075(18) 0.0098(18)
O18 0.102(5) 0.093(5) 0.133(6) 0.079(5) 0.053(5) 0.082(5)
O19 0.021(2) 0.032(2) 0.034(2) 0.025(2) 0.0134(18) 0.0114(18)
O20 0.025(2) 0.024(2) 0.031(2) 0.0188(19) 0.0125(18) 0.0103(18)
O21 0.0172(19) 0.022(2) 0.025(2) 0.0106(18) 0.0101(16) 0.0057(16)
O22 0.026(2) 0.023(2) 0.030(2) 0.0166(19) -0.0020(18) 0.0040(18)
O23 0.026(2) 0.015(2) 0.021(2) 0.0057(17) -0.0001(16) 0.0129(16)
O24 0.020(2) 0.042(3) 0.028(2) 0.021(2) 0.0065(17) 0.0089(19)
O25 0.024(2) 0.022(2) 0.022(2) 0.0127(18) 0.0051(16) 0.0085(17)
O26 0.020(2) 0.025(2) 0.029(2) 0.0098(19) 0.0004(17) 0.0026(17)
O27 0.019(2) 0.024(2) 0.0163(19) 0.0095(17) 0.0030(15) 0.0097(16)
O28 0.025(2) 0.032(2) 0.019(2) 0.0067(19) 0.0037(17) 0.0125(18)
O29 0.021(2) 0.029(2) 0.0177(19) 0.0122(18) 0.0097(16) 0.0093(17)
O30 0.0161(19) 0.023(2) 0.026(2) 0.0085(18) 0.0037(16) 0.0056(16)
O31 0.0120(19) 0.043(3) 0.025(2) 0.017(2) 0.0045(16) 0.0032(18)
O32 0.039(3) 0.097(5) 0.096(5) 0.071(4) 0.018(3) 0.026(3)
O33 0.073(4) 0.051(4) 0.044(3) 0.024(3) 0.024(3) 0.022(3)
O34 0.018(2) 0.020(2) 0.055(3) 0.015(2) 0.004(2) 0.0052(17)
S1 0.0172(6) 0.0156(7) 0.0186(7) 0.0123(6) 0.0053(5) 0.0056(5)
S2 0.0197(7) 0.0131(7) 0.0161(6) 0.0088(5) 0.0039(5) 0.0076(5)
S3 0.0168(6) 0.0163(7) 0.0173(7) 0.0107(6) 0.0026(5) 0.0062(5)
S4 0.0193(7) 0.0175(7) 0.0160(6) 0.0115(6) 0.0041(5) 0.0075(5)
S5 0.0228(7) 0.0220(7) 0.0169(7) 0.0136(6) 0.0057(5) 0.0106(6)
S6 0.0176(7) 0.0156(7) 0.0159(6) 0.0095(6) 0.0024(5) 0.0066(5)
S7 0.0205(7) 0.0176(7) 0.0159(6) 0.0096(6) 0.0037(5) 0.0073(5)
S8 0.0178(7) 0.0176(7) 0.0167(6) 0.0119(6) 0.0037(5) 0.0056(5)
S9 0.0415(10) 0.0222(8) 0.0375(9) 0.0197(7) -0.0111(7) 0.0037(7)
S10 0.0350(8) 0.0190(8) 0.0197(7) 0.0132(6) -0.0047(6) -0.0027(6)

loop_
_atom_type_symbol
_atom_type_description
_atom_type_scat_dispersion_real
_atom_type_scat_dispersion_imag
_atom_type_scat_source
C C 0.0033 0.0016 'International Tables Vol C Tables 4.2.6.8 and 6.1.1.4'
H H 0 0 'International Tables Vol C Tables 4.2.6.8 and 6.1.1.4'
Dy Dy -0.1892 4.4098 'International Tables Vol C Tables 4.2.6.8 and 6.1.1.4'
O O 0.0106 0.006 'International Tables Vol C Tables 4.2.6.8 and 6.1.1.4'
S S 0.1246 0.1234 'International Tables Vol C Tables 4.2.6.8 and 6.1.1.4'

loop_
_geom_angle_atom_site_label_1
_geom_angle_atom_site_label_2
_geom_angle_atom_site_label_3
_geom_angle
_geom_angle_site_symmetry_1
_geom_angle_site_symmetry_3
_geom_angle_publ_flag
C2 C1 S2 121.1(4) . . ?
C2 C1 S1 125.6(4) . . ?
S2 C1 S1 113.2(3) . . ?
C1 C2 S3 124.1(4) . . ?
C1 C2 S4 121.6(4) . . ?
S3 C2 S4 114.2(3) . . ?
C4 C3 C7 129.7(5) . . ?
C4 C3 S1 116.3(4) . . ?
C7 C3 S1 113.7(4) . . ?
C3 C4 C8 130.8(5) . . ?
C3 C4 S2 117.8(4) . . ?
C8 C4 S2 111.3(4) . . ?
C6 C5 C9 131.0(5) . . ?
C6 C5 S3 116.9(4) . . ?
C9 C5 S3 111.9(4) . . ?
C5 C6 C10 131.6(5) . . ?
C5 C6 S4 117.4(4) . . ?
C10 C6 S4 111.1(4) . . ?
O2 C7 O1 120.6(5) . . ?
O2 C7 C3 117.4(5) . . ?
O1 C7 C3 122.0(4) . . ?
O2 C7 Dy1 61.1(3) . 2_666 ?
O1 C7 Dy1 59.7(3) . 2_666 ?
C3 C7 Dy1 173.3(3) . 2_666 ?
O3 C8 O4 123.2(5) . . ?
O3 C8 C4 122.0(4) . . ?
O4 C8 C4 114.7(5) . . ?
O6 C9 O5 123.8(5) . . ?
O6 C9 C5 116.5(5) . . ?
O5 C9 C5 119.6(5) . . ?
O8 C10 O7 122.9(5) . . ?
O8 C10 C6 115.3(5) . . ?
O7 C10 C6 121.7(5) . . ?
C12 C11 S6 124.1(4) . . ?
C12 C11 S5 120.9(4) . . ?
S6 C11 S5 115.0(3) . . ?
C11 C12 S7 122.2(4) . . ?
C11 C12 S8 123.0(4) . . ?
S7 C12 S8 114.7(3) . . ?
C14 C13 C17 131.6(5) . . ?
C14 C13 S5 117.4(4) . . ?
C17 C13 S5 111.0(4) . . ?
C13 C14 C18 130.6(5) . . ?
C13 C14 S6 116.8(4) . . ?
C18 C14 S6 112.6(4) . . ?
C16 C15 C19 129.0(5) . . ?
C16 C15 S7 117.4(4) . . ?
C19 C15 S7 113.6(4) . . ?
C15 C16 C20 128.0(5) . . ?
C15 C16 S8 117.6(4) . . ?
C20 C16 S8 113.9(4) . . ?
O10 C17 O9 123.2(6) . . ?
O10 C17 C13 116.4(5) . . ?
O9 C17 C13 120.2(5) . . ?
O12 C18 O11 125.1(5) . . ?
O12 C18 C14 114.8(5) . . ?
O11 C18 C14 120.0(5) . . ?
O14 C19 O13 124.8(5) . . ?
O14 C19 C15 116.6(5) . . ?
O13 C19 C15 118.6(5) . . ?
O16 C20 O15 125.2(5) . . ?
O16 C20 C16 116.2(5) . . ?
O15 C20 C16 118.5(5) . . ?
C21 C21 S9 122.4(7) 2_765 . ?
C21 C21 S10 122.1(8) 2_765 . ?
S9 C21 S10 115.5(4) . . ?
C23 C22 C24 132.5(6) . . ?
C23 C22 S9 116.5(5) . . ?
C24 C22 S9 110.9(4) . . ?
C22 C23 C25 132.2(6) . . ?
C22 C23 S10 117.0(5) . . ?
C25 C23 S10 110.7(4) . . ?
O18 C24 O17 124.3(8) . . ?
O18 C24 C22 115.9(7) . . ?
O17 C24 C22 119.7(6) . . ?
O19 C25 O20 124.8(5) . . ?
O19 C25 C23 121.3(5) . . ?
O20 C25 C23 113.8(5) . . ?
O9 Dy1 O3 101.49(13) . . ?
O9 Dy1 O21 144.16(13) . . ?
O3 Dy1 O21 78.64(13) . . ?
O9 Dy1 O23 74.10(14) . . ?
O3 Dy1 O23 142.99(12) . . ?
O21 Dy1 O23 84.52(13) . . ?
O9 Dy1 O11 71.39(13) . . ?
O3 Dy1 O11 72.77(12) . . ?
O21 Dy1 O11 74.63(13) . . ?
O23 Dy1 O11 71.06(12) . . ?
O9 Dy1 O1 70.76(12) . . ?
O3 Dy1 O1 70.94(12) . . ?
O21 Dy1 O1 138.80(12) . . ?
O23 Dy1 O1 135.93(13) . . ?
O11 Dy1 O1 119.67(12) . . ?
O9 Dy1 O22 143.59(14) . . ?
O3 Dy1 O22 70.23(13) . . ?
O21 Dy1 O22 70.80(13) . . ?
O23 Dy1 O22 133.79(13) . . ?
O11 Dy1 O22 133.15(13) . . ?
O1 Dy1 O22 73.10(13) . . ?
O9 Dy1 O1 76.90(12) . 2_666 ?
O3 Dy1 O1 136.52(11) . 2_666 ?
O21 Dy1 O1 127.44(13) . 2_666 ?
O23 Dy1 O1 79.28(12) . 2_666 ?
O11 Dy1 O1 141.20(12) . 2_666 ?
O1 Dy1 O1 67.62(13) . 2_666 ?
O22 Dy1 O1 85.56(13) . 2_666 ?
O9 Dy1 O2 119.86(13) . 2_666 ?
O3 Dy1 O2 136.35(12) . 2_666 ?
O21 Dy1 O2 75.73(13) . 2_666 ?
O23 Dy1 O2 68.10(12) . 2_666 ?
O11 Dy1 O2 131.05(12) . 2_666 ?
O1 Dy1 O2 108.33(11) . 2_666 ?
O22 Dy1 O2 68.23(12) . 2_666 ?
O1 Dy1 O2 51.80(11) 2_666 2_666 ?
O9 Dy1 C7 99.71(14) . 2_666 ?
O3 Dy1 C7 142.27(13) . 2_666 ?
O21 Dy1 C7 101.17(14) . 2_666 ?
O23 Dy1 C7 73.18(13) . 2_666 ?
O11 Dy1 C7 144.23(13) . 2_666 ?
O1 Dy1 C7 87.32(13) . 2_666 ?
O22 Dy1 C7 74.15(14) . 2_666 ?
O1 Dy1 C7 26.27(13) 2_666 2_666 ?
O2 Dy1 C7 25.59(13) 2_666 2_666 ?
O7 Dy2 O5 70.84(13) . . ?
O7 Dy2 O13 108.16(14) . . ?
O5 Dy2 O13 76.57(17) . . ?
O7 Dy2 O27 85.74(13) . . ?
O5 Dy2 O27 144.26(15) . . ?
O13 Dy2 O27 137.89(14) . . ?
O7 Dy2 O15 76.14(13) . . ?
O5 Dy2 O15 123.00(14) . . ?
O13 Dy2 O15 71.36(14) . . ?
O27 Dy2 O15 74.07(13) . . ?
O7 Dy2 O24 143.08(13) . . ?
O5 Dy2 O24 74.48(14) . . ?
O13 Dy2 O24 75.04(15) . . ?
O27 Dy2 O24 117.19(14) . . ?
O15 Dy2 O24 135.63(14) . . ?
O7 Dy2 O26 87.20(14) . . ?
O5 Dy2 O26 78.77(16) . . ?
O13 Dy2 O26 144.38(15) . . ?
O27 Dy2 O26 73.33(13) . . ?
O15 Dy2 O26 144.25(14) . . ?
O24 Dy2 O26 73.86(15) . . ?
O7 Dy2 O25 147.25(13) . . ?
O5 Dy2 O25 137.95(14) . . ?
O13 Dy2 O25 73.64(14) . . ?
O27 Dy2 O25 74.14(13) . . ?
O15 Dy2 O25 73.66(13) . . ?
O24 Dy2 O25 69.64(13) . . ?
O26 Dy2 O25 110.54(14) . . ?
O17 Dy3 O19 74.41(14) . . ?
O17 Dy3 O4 118.87(14) . . ?
O19 Dy3 O4 140.54(13) . . ?
O17 Dy3 O14 82.53(14) . 1_554 ?
O19 Dy3 O14 74.04(14) . 1_554 ?
O4 Dy3 O14 140.68(13) . 1_554 ?
O17 Dy3 O31 72.89(15) . . ?
O19 Dy3 O31 72.25(14) . . ?
O4 Dy3 O31 76.85(13) . . ?
O14 Dy3 O31 142.43(14) 1_554 . ?
O17 Dy3 O30 142.93(14) . . ?
O19 Dy3 O30 71.83(14) . . ?
O4 Dy3 O30 80.47(13) . . ?
O14 Dy3 O30 102.24(14) 1_554 . ?
O31 Dy3 O30 82.57(14) . . ?
O17 Dy3 O28 74.47(14) . . ?
O19 Dy3 O28 139.05(14) . . ?
O4 Dy3 O28 78.73(13) . . ?
O14 Dy3 O28 76.11(14) 1_554 . ?
O31 Dy3 O28 121.82(13) . . ?
O30 Dy3 O28 142.57(13) . . ?
O17 Dy3 O29 143.54(13) . . ?
O19 Dy3 O29 121.99(13) . . ?
O4 Dy3 O29 71.14(12) . . ?
O14 Dy3 O29 73.05(13) 1_554 . ?
O31 Dy3 O29 140.67(14) . . ?
O30 Dy3 O29 70.29(13) . . ?
O28 Dy3 O29 73.66(13) . . ?
C7 O1 Dy1 129.6(3) . . ?
C7 O1 Dy1 94.0(3) . 2_666 ?
Dy1 O1 Dy1 112.38(13) . 2_666 ?
C7 O2 Dy1 93.3(3) . 2_666 ?
C8 O3 Dy1 143.1(3) . . ?
C8 O4 Dy3 117.1(3) . . ?
C9 O5 Dy2 146.8(4) . . ?
C10 O7 Dy2 155.6(3) . . ?
C17 O9 Dy1 156.4(4) . . ?
C18 O11 Dy1 130.8(3) . . ?
C19 O13 Dy2 137.3(4) . . ?
C19 O14 Dy3 127.4(4) . 1_556 ?
C20 O15 Dy2 124.7(3) . . ?
C24 O17 Dy3 134.9(4) . . ?
C25 O19 Dy3 147.0(4) . . ?
Dy1 O21 H21A 110.4 . . ?
Dy1 O21 H21B 109.9 . . ?
H21A O21 H21B 103.6 . . ?
Dy1 O22 H22A 110.4 . . ?
Dy1 O22 H22B 111 . . ?
H22A O22 H22B 103.2 . . ?
Dy1 O23 H23A 109.8 . . ?
Dy1 O23 H23B 110.2 . . ?
H23A O23 H23B 103.8 . . ?
Dy2 O24 H24A 109.5 . . ?
Dy2 O24 H24B 109.7 . . ?
H24A O24 H24B 104.2 . . ?
Dy2 O25 H25A 110.8 . . ?
Dy2 O25 H25B 110.4 . . ?
H25A O25 H25B 103.3 . . ?
Dy2 O26 H26A 109.3 . . ?
Dy2 O26 H26B 109.6 . . ?
H26A O26 H26B 104.3 . . ?
Dy2 O27 H27A 109.7 . . ?
Dy2 O27 H27B 110 . . ?
H27A O27 H27B 104 . . ?
Dy3 O28 H28A 111.1 . . ?
Dy3 O28 H28B 110.5 . . ?
H28A O28 H28B 103 . . ?
Dy3 O29 H29A 111.1 . . ?
Dy3 O29 H29B 110.8 . . ?
H29A O29 H29B 102.9 . . ?
Dy3 O30 H30A 111.4 . . ?
Dy3 O30 H30B 110.9 . . ?
H30A O30 H30B 102.7 . . ?
Dy3 O31 H31A 109.6 . . ?
Dy3 O31 H31B 109.1 . . ?
H31A O31 H31B 104.4 . . ?
H32A O32 H32B 109.5 . . ?
H33A O33 H33B 104.5 . . ?
H34A O34 H34B 104.5 . . ?
C3 S1 C1 95.0(2) . . ?
C4 S2 C1 95.0(3) . . ?
C2 S3 C5 95.6(2) . . ?
C6 S4 C2 95.7(3) . . ?
C13 S5 C11 95.3(3) . . ?
C11 S6 C14 95.4(3) . . ?
C15 S7 C12 95.0(3) . . ?
C16 S8 C12 94.6(3) . . ?
C21 S9 C22 95.4(3) . . ?
C23 S10 C21 95.4(3) . . ?

loop_
_geom_bond_atom_site_label_1
_geom_bond_atom_site_label_2
_geom_bond_distance
_geom_bond_site_symmetry_2
_geom_bond_publ_flag
C1 C2 1.336(7) . ?
C1 S2 1.758(5) . ?
C1 S1 1.760(5) . ?
C2 S3 1.749(6) . ?
C2 S4 1.759(5) . ?
C3 C4 1.354(7) . ?
C3 C7 1.490(7) . ?
C3 S1 1.752(5) . ?
C4 C8 1.495(7) . ?
C4 S2 1.731(5) . ?
C5 C6 1.342(7) . ?
C5 C9 1.502(7) . ?
C5 S3 1.766(5) . ?
C6 C10 1.512(7) . ?
C6 S4 1.750(5) . ?
C7 O2 1.246(6) . ?
C7 O1 1.278(6) . ?
C7 Dy1 2.880(5) 2_666 ?
C8 O3 1.249(6) . ?
C8 O4 1.263(6) . ?
C9 O6 1.241(6) . ?
C9 O5 1.252(7) . ?
C10 O8 1.246(6) . ?
C10 O7 1.263(6) . ?
C11 C12 1.336(8) . ?
C11 S6 1.743(6) . ?
C11 S5 1.746(5) . ?
C12 S7 1.751(6) . ?
C12 S8 1.753(5) . ?
C13 C14 1.356(7) . ?
C13 C17 1.488(8) . ?
C13 S5 1.738(5) . ?
C14 C18 1.507(7) . ?
C14 S6 1.743(5) . ?
C15 C16 1.342(7) . ?
C15 C19 1.508(8) . ?
C15 S7 1.739(5) . ?
C16 C20 1.495(7) . ?
C16 S8 1.747(5) . ?
C17 O10 1.230(7) . ?
C17 O9 1.256(7) . ?
C18 O12 1.250(6) . ?
C18 O11 1.255(6) . ?
C19 O14 1.242(7) . ?
C19 O13 1.249(7) . ?
C20 O16 1.248(7) . ?
C20 O15 1.259(7) . ?
C21 C21 1.373(12) 2_765 ?
C21 S9 1.723(8) . ?
C21 S10 1.728(6) . ?
C22 C23 1.357(9) . ?
C22 C24 1.503(10) . ?
C22 S9 1.738(6) . ?
C23 C25 1.524(8) . ?
C23 S10 1.726(6) . ?
C24 O18 1.232(8) . ?
C24 O17 1.255(8) . ?
C25 O19 1.236(7) . ?
C25 O20 1.247(7) . ?
Dy1 O9 2.282(4) . ?
Dy1 O3 2.323(4) . ?
Dy1 O21 2.367(4) . ?
Dy1 O23 2.391(4) . ?
Dy1 O11 2.415(3) . ?
Dy1 O1 2.442(3) . ?
Dy1 O22 2.461(4) . ?
Dy1 O1 2.493(3) 2_666 ?
Dy1 O2 2.526(4) 2_666 ?
Dy2 O7 2.286(4) . ?
Dy2 O5 2.287(4) . ?
Dy2 O13 2.322(4) . ?
Dy2 O27 2.361(4) . ?
Dy2 O15 2.366(3) . ?
Dy2 O24 2.376(4) . ?
Dy2 O26 2.387(4) . ?
Dy2 O25 2.405(4) . ?
Dy3 O17 2.290(4) . ?
Dy3 O19 2.303(4) . ?
Dy3 O4 2.306(4) . ?
Dy3 O14 2.353(4) 1_554 ?
Dy3 O31 2.393(4) . ?
Dy3 O30 2.402(4) . ?
Dy3 O28 2.447(4) . ?
Dy3 O29 2.471(4) . ?
O21 H21A 0.887 . ?
O21 H21B 0.8869 . ?
O22 H22A 0.8967 . ?
O22 H22B 0.8974 . ?
O23 H23A 0.8822 . ?
O23 H23B 0.8828 . ?
O24 H24A 0.8753 . ?
O24 H24B 0.8752 . ?
O25 H25A 0.8956 . ?
O25 H25B 0.8952 . ?
O26 H26A 0.8744 . ?
O26 H26B 0.8746 . ?
O27 H27A 0.8798 . ?
O27 H27B 0.8799 . ?
O28 H28A 0.9001 . ?
O28 H28B 0.8993 . ?
O29 H29A 0.904 . ?
O29 H29B 0.9032 . ?
O30 H30A 0.9073 . ?
O30 H30B 0.9063 . ?
O31 H31A 0.8719 . ?
O31 H31B 0.872 . ?
O32 H32A 0.8699 . ?
O32 H32B 0.8701 . ?
O33 H33A 0.87 . ?
O33 H33B 0.8701 . ?
O34 H34A 0.8701 . ?
O34 H34B 0.8702 . ?
